data_2012758
loop_
_publ_author_name
'Avasthi, Kamlakar'
'Rawat, Diwan S.'
'Chandra, Tilak'
'Sharon, Ashoke'
'Maulik, Prakas R.'

_publ_section_title
;
 Isomeric pyrazolo[3,4-<i>d</i>]pyrimidine-based molecules:
 disappearance of dimerization due to interchanged substitutions
;
_journal_issue 6
_journal_name_full 'Acta Crystallographica Section C'
_journal_page_first o311
_journal_page_last o313
_journal_paper_doi 10.1107/S0108270102006315
_journal_volume 58
_journal_year 2002
_chemical_formula_iupac 'C14 H14 N4 O2'
_chemical_formula_moiety 'C14 H14 N4 O2'
_chemical_formula_sum 'C14 H14 N4 O2'
_chemical_formula_weight 270.29
_chemical_melting_point 165
_chemical_name_common pyrazolo[3,4-d]pyrimidine
_chemical_name_systematic
;
5-benzyl-1,7-dimethyl-4,6-dioxo-4,5,6,7-tetrahydropyrazolo[3,4-d]pyrimidine
;
_space_group_IT_number 2
_symmetry_cell_setting triclinic
_symmetry_space_group_name_Hall '-P 1'
_symmetry_space_group_name_H-M 'P -1'
_atom_sites_solution_hydrogens geom
_atom_sites_solution_primary direct
_atom_sites_solution_secondary difmap
_cell_angle_alpha 76.680(10)
_cell_angle_beta 89.080(10)
_cell_angle_gamma 80.660(10)
_cell_formula_units_Z 2
_cell_length_a 7.4760(10)
_cell_length_b 8.9230(10)
_cell_length_c 10.1550(10)
_cell_measurement_reflns_used 59
_cell_measurement_temperature 293(2)
_cell_measurement_theta_max 14.89
_cell_measurement_theta_min 5.02
_cell_volume 650.30(13)
_computing_cell_refinement XSCANS
_computing_data_collection 'XSCANS (Siemens, 1996)'
_computing_data_reduction XSCANS
_computing_molecular_graphics SHELXTL-NT
_computing_publication_material SHELXTL-NT
_computing_structure_refinement SHELXTL-NT
_computing_structure_solution 'SHELXTL-NT (Bruker, 1997)'
_diffrn_ambient_temperature 293(2)
_diffrn_measured_fraction_theta_full 0.993
_diffrn_measured_fraction_theta_max 0.993
_diffrn_measurement_device_type 'Bruker P4'
_diffrn_measurement_method \q-2\q
_diffrn_radiation_monochromator graphite
_diffrn_radiation_source 'fine-focus sealed tube'
_diffrn_radiation_type MoK\a
_diffrn_radiation_wavelength 0.71073
_diffrn_reflns_av_R_equivalents 0.0153
_diffrn_reflns_av_sigmaI/netI 0.0219
_diffrn_reflns_limit_h_max 9
_diffrn_reflns_limit_h_min -1
_diffrn_reflns_limit_k_max 10
_diffrn_reflns_limit_k_min -10
_diffrn_reflns_limit_l_max 12
_diffrn_reflns_limit_l_min -12
_diffrn_reflns_number 3155
_diffrn_reflns_theta_full 26.00
_diffrn_reflns_theta_max 26.00
_diffrn_reflns_theta_min 2.06
_diffrn_standards_decay_% 0
_diffrn_standards_interval_count 97
_diffrn_standards_interval_time 60
_diffrn_standards_number 3
_exptl_absorpt_coefficient_mu 0.096
_exptl_absorpt_correction_type none
_exptl_crystal_colour colourless
_exptl_crystal_density_diffrn 1.380
_exptl_crystal_density_method 'not measured'
_exptl_crystal_description block
_exptl_crystal_F_000 284
_exptl_crystal_size_max 0.45
_exptl_crystal_size_mid 0.30
_exptl_crystal_size_min 0.20
_refine_diff_density_max 0.164
_refine_diff_density_min -0.298
_refine_ls_extinction_method none
_refine_ls_goodness_of_fit_ref 1.048
_refine_ls_hydrogen_treatment constr
_refine_ls_matrix_type full
_refine_ls_number_parameters 183
_refine_ls_number_reflns 2539
_refine_ls_number_restraints 0
_refine_ls_restrained_S_all 1.048
_refine_ls_R_factor_all 0.0540
_refine_ls_R_factor_gt 0.0463
_refine_ls_shift/su_max <0.001
_refine_ls_shift/su_mean 0.000
_refine_ls_structure_factor_coef Fsqd
_refine_ls_weighting_details 'calc w = 1/[\s^2^(Fo^2^)+(0.0745P)^2^+0.1361P] where P = (Fo^2^+2Fc^2^)/3'
_refine_ls_weighting_scheme calc
_refine_ls_wR_factor_gt 0.1274
_refine_ls_wR_factor_ref 0.1343
_reflns_number_gt 2128
_reflns_number_total 2539
_reflns_threshold_expression I>2\s(I)
_cod_data_source_file gd1201.cif
_cod_data_source_block I
_cod_original_cell_volume 650.30(10)
_cod_database_code 2012758

loop_
_symmetry_equiv_pos_as_xyz
'x, y, z'
'-x, -y, -z'

loop_
_atom_site_label
_atom_site_fract_x
_atom_site_fract_y
_atom_site_fract_z
_atom_site_U_iso_or_equiv
_atom_site_adp_type
_atom_site_calc_flag
_atom_site_refinement_flags
_atom_site_occupancy
_atom_site_disorder_assembly
_atom_site_disorder_group
_atom_site_type_symbol
N1 0.02330(18) 0.88518(15) 0.27577(13) 0.0451(3) Uani d . 1 . . N
N2 0.14767(19) 0.98266(16) 0.22909(15) 0.0500(4) Uani d . 1 . . N
C3 0.2439(2) 0.98326(18) 0.33610(17) 0.0458(4) Uani d . 1 . . C
H3 0.3378 1.0404 0.3344 0.055 Uiso calc R 1 . . H
C3A 0.18683(19) 0.88677(17) 0.45331(16) 0.0394(3) Uani d . 1 . . C
C4 0.2426(2) 0.84822(18) 0.59221(17) 0.0420(4) Uani d . 1 . . C
N5 0.14501(17) 0.74149(15) 0.67411(13) 0.0412(3) Uani d . 1 . . N
C6 0.0018(2) 0.68083(18) 0.63141(16) 0.0424(4) Uani d . 1 . . C
N7 -0.05104(17) 0.72858(14) 0.49623(13) 0.0425(3) Uani d . 1 . . N
C7A 0.04519(19) 0.82716(16) 0.40989(15) 0.0381(3) Uani d . 1 . . C
C8 0.1934(2) 0.6894(2) 0.81865(16) 0.0472(4) Uani d . 1 . . C
H8A 0.0833 0.6883 0.8704 0.057 Uiso calc R 1 . . H
H8B 0.2597 0.7636 0.8442 0.057 Uiso calc R 1 . . H
C9 0.3071(2) 0.52937(18) 0.85475(15) 0.0414(4) Uani d . 1 . . C
C10 0.2802(2) 0.4252(2) 0.97390(17) 0.0529(4) Uani d . 1 . . C
H10 0.1897 0.4529 1.0318 0.063 Uiso calc R 1 . . H
C11 0.3881(3) 0.2788(2) 1.0076(2) 0.0665(6) Uani d . 1 . . C
H11 0.3689 0.2092 1.0880 0.080 Uiso calc R 1 . . H
C12 0.5219(3) 0.2363(2) 0.9239(2) 0.0631(5) Uani d . 1 . . C
H12 0.5924 0.1377 0.9464 0.076 Uiso calc R 1 . . H
C13 0.5515(3) 0.3398(2) 0.8065(2) 0.0616(5) Uani d . 1 . . C
H13 0.6436 0.3123 0.7498 0.074 Uiso calc R 1 . . H
C14 0.4449(2) 0.4849(2) 0.77241(18) 0.0532(4) Uani d . 1 . . C
H14 0.4660 0.5543 0.6924 0.064 Uiso calc R 1 . . H
O15 0.36170(17) 0.89873(15) 0.64121(13) 0.0601(4) Uani d . 1 . . O
C16 -0.0948(3) 0.8539(3) 0.1761(2) 0.0701(6) Uani d . 1 . . C
H16A -0.0809 0.7434 0.1835 0.105 Uiso calc R 1 . . H
H16B -0.0629 0.9046 0.0869 0.105 Uiso calc R 1 . . H
H16C -0.2186 0.8931 0.1922 0.105 Uiso calc R 1 . . H
C17 -0.2185(3) 0.6832(2) 0.4563(2) 0.0634(5) Uani d . 1 . . C
H17A -0.3088 0.7746 0.4285 0.095 Uiso calc R 1 . . H
H17B -0.2615 0.6128 0.5318 0.095 Uiso calc R 1 . . H
H17C -0.1947 0.6326 0.3826 0.095 Uiso calc R 1 . . H
O18 -0.07452(17) 0.58907(15) 0.71081(13) 0.0605(4) Uani d . 1 . . O

loop_
_atom_site_aniso_label
_atom_site_aniso_U_11
_atom_site_aniso_U_22
_atom_site_aniso_U_33
_atom_site_aniso_U_12
_atom_site_aniso_U_13
_atom_site_aniso_U_23
N1 0.0449(7) 0.0438(7) 0.0448(7) -0.0085(6) -0.0043(6) -0.0051(6)
N2 0.0491(8) 0.0458(7) 0.0509(8) -0.0100(6) 0.0032(6) -0.0011(6)
C3 0.0401(8) 0.0409(8) 0.0549(9) -0.0105(6) 0.0044(7) -0.0056(7)
C3A 0.0327(7) 0.0367(7) 0.0485(8) -0.0073(6) 0.0009(6) -0.0084(6)
C4 0.0332(7) 0.0412(8) 0.0523(9) -0.0081(6) -0.0018(6) -0.0107(7)
N5 0.0374(6) 0.0430(7) 0.0426(7) -0.0088(5) -0.0020(5) -0.0073(5)
C6 0.0378(8) 0.0422(8) 0.0476(9) -0.0108(6) 0.0027(6) -0.0079(7)
N7 0.0377(7) 0.0422(7) 0.0492(7) -0.0152(5) -0.0030(6) -0.0074(6)
C7A 0.0351(7) 0.0331(7) 0.0453(8) -0.0042(6) 0.0000(6) -0.0082(6)
C8 0.0467(9) 0.0544(9) 0.0409(8) -0.0086(7) -0.0003(7) -0.0119(7)
C9 0.0396(8) 0.0477(8) 0.0391(8) -0.0140(6) -0.0034(6) -0.0092(6)
C10 0.0493(9) 0.0656(11) 0.0435(9) -0.0210(8) -0.0018(7) -0.0036(8)
C11 0.0752(13) 0.0626(11) 0.0540(11) -0.0254(10) -0.0164(10) 0.0129(9)
C12 0.0678(12) 0.0474(10) 0.0698(12) -0.0043(9) -0.0219(10) -0.0065(9)
C13 0.0598(11) 0.0586(11) 0.0635(11) 0.0016(9) -0.0015(9) -0.0159(9)
C14 0.0568(10) 0.0504(9) 0.0482(9) -0.0062(8) 0.0055(8) -0.0050(7)
O15 0.0507(7) 0.0701(8) 0.0639(8) -0.0280(6) -0.0115(6) -0.0110(6)
C16 0.0857(14) 0.0780(13) 0.0489(10) -0.0279(11) -0.0174(10) -0.0077(9)
C17 0.0544(10) 0.0703(12) 0.0692(12) -0.0340(9) -0.0109(9) -0.0062(9)
O18 0.0584(8) 0.0665(8) 0.0564(7) -0.0303(6) 0.0048(6) -0.0002(6)

loop_
_atom_type_symbol
_atom_type_description
_atom_type_scat_dispersion_real
_atom_type_scat_dispersion_imag
_atom_type_scat_source
C C 0.0033 0.0016 'International Tables Vol C Tables 4.2.6.8 and 6.1.1.4'
H H 0.0000 0.0000 'International Tables Vol C Tables 4.2.6.8 and 6.1.1.4'
N N 0.0061 0.0033 'International Tables Vol C Tables 4.2.6.8 and 6.1.1.4'
O O 0.0106 0.0060 'International Tables Vol C Tables 4.2.6.8 and 6.1.1.4'

loop_
_geom_angle_atom_site_label_1
_geom_angle_atom_site_label_2
_geom_angle_atom_site_label_3
_geom_angle
C7A N1 N2 110.53(13)
C7A N1 C16 131.66(15)
N2 N1 C16 117.62(14)
C3 N2 N1 105.63(13)
N2 C3 C3A 111.42(14)
N2 C3 H3 124.3
C3A C3 H3 124.3
C7A C3A C3 104.76(14)
C7A C3A C4 121.32(14)
C3 C3A C4 133.90(14)
O15 C4 N5 120.59(15)
O15 C4 C3A 126.27(15)
N5 C4 C3A 113.14(13)
C6 N5 C4 125.95(13)
C6 N5 C8 115.78(13)
C4 N5 C8 118.27(13)
O18 C6 N7 121.19(14)
O18 C6 N5 120.85(15)
N7 C6 N5 117.96(13)
C7A N7 C6 118.68(13)
C7A N7 C17 123.55(14)
C6 N7 C17 117.47(14)
N1 C7A N7 129.51(14)
N1 C7A C3A 107.65(14)
N7 C7A C3A 122.83(14)
N5 C8 C9 112.97(13)
N5 C8 H8A 109.0
C9 C8 H8A 109.0
N5 C8 H8B 109.0
C9 C8 H8B 109.0
H8A C8 H8B 107.8
C10 C9 C14 118.21(16)
C10 C9 C8 120.58(15)
C14 C9 C8 121.18(14)
C9 C10 C11 120.16(17)
C9 C10 H10 119.9
C11 C10 H10 119.9
C12 C11 C10 120.72(17)
C12 C11 H11 119.6
C10 C11 H11 119.6
C11 C12 C13 119.51(18)
C11 C12 H12 120.2
C13 C12 H12 120.2
C12 C13 C14 120.06(19)
C12 C13 H13 120.0
C14 C13 H13 120.0
C13 C14 C9 121.32(17)
C13 C14 H14 119.3
C9 C14 H14 119.3
N1 C16 H16A 109.5
N1 C16 H16B 109.5
H16A C16 H16B 109.5
N1 C16 H16C 109.5
H16A C16 H16C 109.5
H16B C16 H16C 109.5
N7 C17 H17A 109.5
N7 C17 H17B 109.5
H17A C17 H17B 109.5
N7 C17 H17C 109.5
H17A C17 H17C 109.5
H17B C17 H17C 109.5

loop_
_geom_bond_atom_site_label_1
_geom_bond_atom_site_label_2
_geom_bond_site_symmetry_2
_geom_bond_distance
_geom_bond_publ_flag
N1 C7A . 1.343(2) ?
N1 N2 . 1.380(2) ?
N1 C16 . 1.457(2) ?
N2 C3 . 1.314(2) ?
C3 C3A . 1.404(2) ?
C3 H3 . 0.9300 ?
C3A C7A . 1.380(2) ?
C3A C4 . 1.425(2) ?
C4 O15 . 1.2211(19) ?
C4 N5 . 1.404(2) ?
N5 C6 . 1.392(2) ?
N5 C8 . 1.466(2) ?
C6 O18 . 1.2161(19) ?
C6 N7 . 1.384(2) ?
N7 C7A . 1.3747(19) ?
N7 C17 . 1.467(2) ?
C8 C9 . 1.506(2) ?
C8 H8A . 0.9700 ?
C8 H8B . 0.9700 ?
C9 C10 . 1.380(2) ?
C9 C14 . 1.382(2) ?
C10 C11 . 1.390(3) ?
C10 H10 . 0.9300 ?
C11 C12 . 1.366(3) ?
C11 H11 . 0.9300 ?
C12 C13 . 1.369(3) ?
C12 H12 . 0.9300 ?
C13 C14 . 1.378(3) ?
C13 H13 . 0.9300 ?
C14 H14 . 0.9300 ?
C16 H16A . 0.9600 ?
C16 H16B . 0.9600 ?
C16 H16C . 0.9600 ?
C17 H17A . 0.9600 ?
C17 H17B . 0.9600 ?
C17 H17C . 0.9600 ?

loop_
_geom_hbond_atom_site_label_D
_geom_hbond_atom_site_label_H
_geom_hbond_atom_site_label_A
_geom_hbond_site_symmetry_A
_geom_hbond_distance_DH
_geom_hbond_distance_HA
_geom_hbond_distance_DA
_geom_hbond_angle_DHA
C3 H3 O15 2_676 0.93 2.42 3.317(2) 161

loop_
_geom_torsion_atom_site_label_1
_geom_torsion_atom_site_label_2
_geom_torsion_atom_site_label_3
_geom_torsion_atom_site_label_4
_geom_torsion
C7A N1 N2 C3 -0.24(17)
C16 N1 N2 C3 -175.89(15)
N1 N2 C3 C3A 0.50(18)
N2 C3 C3A C7A -0.57(18)
N2 C3 C3A C4 -179.27(16)
C7A C3A C4 O15 -177.37(15)
C3 C3A C4 O15 1.2(3)
C7A C3A C4 N5 2.6(2)
C3 C3A C4 N5 -178.90(16)
O15 C4 N5 C6 177.15(14)
C3A C4 N5 C6 -2.8(2)
O15 C4 N5 C8 -1.7(2)
C3A C4 N5 C8 178.34(12)
C4 N5 C6 O18 -179.73(14)
C8 N5 C6 O18 -0.9(2)
C4 N5 C6 N7 0.1(2)
C8 N5 C6 N7 178.93(13)
O18 C6 N7 C7A -177.18(14)
N5 C6 N7 C7A 3.0(2)
O18 C6 N7 C17 8.9(2)
N5 C6 N7 C17 -170.91(14)
N2 N1 C7A N7 178.80(14)
C16 N1 C7A N7 -6.4(3)
N2 N1 C7A C3A -0.12(17)
C16 N1 C7A C3A 174.72(18)
C6 N7 C7A N1 177.97(14)
C17 N7 C7A N1 -8.5(3)
C6 N7 C7A C3A -3.3(2)
C17 N7 C7A C3A 170.28(15)
C3 C3A C7A N1 0.40(16)
C4 C3A C7A N1 179.30(13)
C3 C3A C7A N7 -178.60(13)
C4 C3A C7A N7 0.3(2)
C6 N5 C8 C9 79.46(17)
C4 N5 C8 C9 -101.57(16)
N5 C8 C9 C10 -141.39(15)
N5 C8 C9 C14 41.0(2)
C14 C9 C10 C11 -1.1(2)
C8 C9 C10 C11 -178.77(15)
C9 C10 C11 C12 0.2(3)
C10 C11 C12 C13 0.9(3)
C11 C12 C13 C14 -1.0(3)
C12 C13 C14 C9 0.1(3)
C10 C9 C14 C13 0.9(3)
C8 C9 C14 C13 178.64(16)

loop_
_cod_related_entry_id
_cod_related_entry_database
_cod_related_entry_code
1 ChemSpider 21134848
